data_1560315
loop_
_publ_author_name
'Mayer, Robert J.'
'Allihn, Patrick W. A.'
'Hampel, Nathalie'
'Mayer, Peter'
'Sieber, Stephan A.'
'Ofial, Armin R.'

_publ_section_title
;
 Electrophilic reactivities of cyclic enones and \a,\b-unsaturated
 lactones
;
_journal_issue 13
_journal_name_full 'Chemical Science'
_journal_page_first 4850
_journal_page_last 4865
_journal_paper_doi 10.1039/D0SC06628A
_journal_volume 12
_journal_year 2021
_chemical_formula_moiety 'C13 H11 N O2'
_chemical_formula_sum 'C13 H11 N O2'
_chemical_formula_weight 213.23
_chemical_name_common RM444
_space_group_crystal_system monoclinic
_space_group_IT_number 14
_space_group_name_Hall '-P 2yn'
_space_group_name_H-M_alt 'P 1 21/n 1'
_atom_sites_solution_hydrogens geom
_audit_block_code C13H11NO2_vv629_mayr
_audit_creation_method 'APEX3 v2016.9-0'
_audit_update_record
;
2020-11-13 deposited with the CCDC.	2021-02-09 downloaded from the CCDC.
;
_cell_angle_alpha 90
_cell_angle_beta 105.197(3)
_cell_angle_gamma 90
_cell_formula_units_Z 4
_cell_length_a 12.1957(10)
_cell_length_b 7.1469(5)
_cell_length_c 12.4085(11)
_cell_measurement_reflns_used 6941
_cell_measurement_temperature 103.(2)
_cell_measurement_theta_max 26.4637
_cell_measurement_theta_min 3.3349
_cell_volume 1043.72(15)
_computing_cell_refinement 'SAINT V8.37A (Bruker AXS Inc., 2015)'
_computing_data_collection 'APEX3 v2016.5-0, Bruker AXS (2016)'
_computing_data_reduction 'SAINT V8.37A (Bruker AXS Inc., 2015)'
_computing_molecular_graphics 'shelXle (C.B. Huebschle, rev 807)'
_computing_structure_refinement 'SHELXL-2014/7 (Sheldrick, 2014)'
_computing_structure_solution 'XT, VERSION 2014/5'
_diffrn_ambient_temperature 103.(2)
_diffrn_detector_area_resol_mean 7.4074
_diffrn_measured_fraction_theta_full 0.996
_diffrn_measured_fraction_theta_max 0.996
_diffrn_measurement_device 'fixed-chi three-circle diffractometer'
_diffrn_measurement_device_type 'Bruker D8 Venture TXS'
_diffrn_measurement_method 'mix of phi and omega scans'
_diffrn_radiation_monochromator 'focusing mirrors'
_diffrn_radiation_type MoK\a
_diffrn_radiation_wavelength 0.71073
_diffrn_reflns_av_R_equivalents 0.0402
_diffrn_reflns_av_unetI/netI 0.0254
_diffrn_reflns_Laue_measured_fraction_full 0.996
_diffrn_reflns_Laue_measured_fraction_max 0.996
_diffrn_reflns_limit_h_max 15
_diffrn_reflns_limit_h_min -15
_diffrn_reflns_limit_k_max 8
_diffrn_reflns_limit_k_min -8
_diffrn_reflns_limit_l_max 15
_diffrn_reflns_limit_l_min -15
_diffrn_reflns_number 14056
_diffrn_reflns_point_group_measured_fraction_full 0.996
_diffrn_reflns_point_group_measured_fraction_max 0.996
_diffrn_reflns_theta_full 25.242
_diffrn_reflns_theta_max 26.371
_diffrn_reflns_theta_min 3.320
_diffrn_source 'rotating anode (TXS)'
_diffrn_source_current 50
_diffrn_source_power 2.5
_diffrn_source_type 'Bruker TXS'
_diffrn_source_voltage 50
_exptl_absorpt_coefficient_mu 0.092
_exptl_absorpt_correction_T_max 0.99
_exptl_absorpt_correction_T_min 0.94
_exptl_absorpt_correction_type multi-scan
_exptl_absorpt_process_details
;
SADABS-2016/2 - Bruker AXS area detector scaling and absorption correction
;
_exptl_crystal_colour colourless
_exptl_crystal_density_diffrn 1.357
_exptl_crystal_density_method 'not measured'
_exptl_crystal_description block
_exptl_crystal_F_000 448
_exptl_crystal_size_max 0.100
_exptl_crystal_size_mid 0.080
_exptl_crystal_size_min 0.050
_refine_diff_density_max 0.181
_refine_diff_density_min -0.261
_refine_diff_density_rms 0.049
_refine_ls_extinction_method none
_refine_ls_goodness_of_fit_ref 1.054
_refine_ls_hydrogen_treatment constr
_refine_ls_matrix_type full
_refine_ls_number_parameters 145
_refine_ls_number_reflns 2124
_refine_ls_number_restraints 0
_refine_ls_restrained_S_all 1.054
_refine_ls_R_factor_all 0.0615
_refine_ls_R_factor_gt 0.0431
_refine_ls_shift/su_max 0.000
_refine_ls_shift/su_mean 0.000
_refine_ls_structure_factor_coef Fsqd
_refine_ls_weighting_details 'w=1/[\s^2^(Fo^2^)+(0.0342P)^2^+0.9886P] where P=(Fo^2^+2Fc^2^)/3'
_refine_ls_weighting_scheme calc
_refine_ls_wR_factor_gt 0.0969
_refine_ls_wR_factor_ref 0.1092
_reflns_Friedel_coverage 0.000
_reflns_number_gt 1670
_reflns_number_total 2124
_reflns_threshold_expression 'I > 2\s(I)'
_cod_data_source_file d0sc06628a2.cif
_cod_data_source_block vv629
_cod_depositor_comments
;
The following automatic conversions were performed:

data item '_exptl_absorpt_correction_type' value 'Multi-Scan' was
changed to 'multi-scan' in accordance with the
/home/data/users/saulius/crontab/automatic-downloads/rss-feeds/RSC/lib/dictionaries/cif_core.dic
dictionary named 'cif_core.dic' version 2.4.2 last updated on
2011-04-26.

Automatic conversion script
Id: cif_fix_values 7556 2019-12-06 15:28:31Z antanas 

 Adding full bibliography for 1560309--1560315.cif.
;
_cod_database_code 1560315
_shelx_estimated_absorpt_t_min 0.991
_shelx_estimated_absorpt_t_max 0.995
_shelx_space_group_comment
;
The symmetry employed for this shelxl refinement is uniquely defined
by the following loop, which should always be used as a source of
symmetry information in preference to the above space-group names.
They are only intended as comments.
;

loop_
_space_group_symop_operation_xyz
'x, y, z'
'-x+1/2, y+1/2, -z+1/2'
'-x, -y, -z'
'x-1/2, -y-1/2, z-1/2'

loop_
_atom_site_label
_atom_site_type_symbol
_atom_site_fract_x
_atom_site_fract_y
_atom_site_fract_z
_atom_site_U_iso_or_equiv
_atom_site_adp_type
_atom_site_occupancy
_atom_site_site_symmetry_order
_atom_site_calc_flag
_atom_site_refinement_flags_posn
_atom_site_refinement_flags_adp
_atom_site_refinement_flags_occupancy
_atom_site_disorder_assembly
_atom_site_disorder_group
O1 O 0.66549(11) 0.94043(18) 0.14363(11) 0.0261(3) Uani 1 1 d . . . . .
O2 O 0.49941(11) 1.08961(18) 0.12096(11) 0.0276(3) Uani 1 1 d . . . . .
N1 N 0.37415(14) 0.0737(2) 0.58560(14) 0.0327(4) Uani 1 1 d . . . . .
C1 C 0.55252(15) 0.9453(3) 0.13700(14) 0.0224(4) Uani 1 1 d . . . . .
C2 C 0.51151(15) 0.7531(2) 0.15136(15) 0.0210(4) Uani 1 1 d . . . . .
C3 C 0.61629(15) 0.6311(3) 0.18826(16) 0.0237(4) Uani 1 1 d . . . . .
H3A H 0.6046 0.5076 0.1509 0.028 Uiso 1 1 calc R U . . .
H3B H 0.6382 0.6128 0.2702 0.028 Uiso 1 1 calc R U . . .
C4 C 0.70495(17) 0.7470(3) 0.15033(19) 0.0311(5) Uani 1 1 d . . . . .
H4A H 0.7802 0.7356 0.2047 0.037 Uiso 1 1 calc R U . . .
H4B H 0.7115 0.7035 0.0765 0.037 Uiso 1 1 calc R U . . .
C5 C 0.40050(15) 0.6939(3) 0.07218(15) 0.0247(4) Uani 1 1 d . . . . .
H5A H 0.3619 0.7843 0.0141 0.030 Uiso 1 1 calc R U . . .
H5B H 0.3924 0.5612 0.0486 0.030 Uiso 1 1 calc R U . . .
C6 C 0.40317(15) 0.7375(3) 0.19173(15) 0.0223(4) Uani 1 1 d . . . . .
H6 H 0.3682 0.8603 0.2026 0.027 Uiso 1 1 calc R U . . .
C7 C 0.39355(14) 0.5907(2) 0.27372(14) 0.0211(4) Uani 1 1 d . . . . .
C8 C 0.42330(15) 0.4043(3) 0.26196(15) 0.0242(4) Uani 1 1 d . . . . .
H8 H 0.4474 0.3682 0.1981 0.029 Uiso 1 1 calc R U . . .
C9 C 0.41819(15) 0.2710(3) 0.34193(15) 0.0243(4) Uani 1 1 d . . . . .
H9 H 0.4397 0.1452 0.3333 0.029 Uiso 1 1 calc R U . . .
C10 C 0.38124(14) 0.3230(3) 0.43507(15) 0.0222(4) Uani 1 1 d . . . . .
C11 C 0.34879(15) 0.5073(3) 0.44727(15) 0.0240(4) Uani 1 1 d . . . . .
H11 H 0.3223 0.5421 0.5099 0.029 Uiso 1 1 calc R U . . .
C12 C 0.35546(14) 0.6393(3) 0.36751(15) 0.0225(4) Uani 1 1 d . . . . .
H12 H 0.3339 0.7649 0.3764 0.027 Uiso 1 1 calc R U . . .
C13 C 0.37737(15) 0.1842(3) 0.51880(16) 0.0249(4) Uani 1 1 d . . . . .

loop_
_atom_site_aniso_label
_atom_site_aniso_U_11
_atom_site_aniso_U_22
_atom_site_aniso_U_33
_atom_site_aniso_U_23
_atom_site_aniso_U_13
_atom_site_aniso_U_12
O1 0.0239(7) 0.0234(7) 0.0320(7) 0.0000(5) 0.0094(5) -0.0011(5)
O2 0.0344(7) 0.0221(7) 0.0288(7) 0.0007(5) 0.0127(6) 0.0041(6)
N1 0.0321(9) 0.0319(9) 0.0348(9) 0.0053(8) 0.0101(7) -0.0008(7)
C1 0.0270(9) 0.0231(9) 0.0183(8) -0.0028(7) 0.0081(7) -0.0007(7)
C2 0.0214(9) 0.0195(9) 0.0232(9) -0.0002(7) 0.0076(7) 0.0004(7)
C3 0.0230(9) 0.0216(9) 0.0279(9) -0.0005(7) 0.0089(7) 0.0020(7)
C4 0.0259(10) 0.0238(10) 0.0456(12) 0.0020(9) 0.0128(9) 0.0017(8)
C5 0.0257(9) 0.0255(9) 0.0233(9) 0.0000(7) 0.0070(7) -0.0024(8)
C6 0.0225(9) 0.0221(9) 0.0237(9) 0.0002(7) 0.0087(7) 0.0000(7)
C7 0.0162(8) 0.0230(9) 0.0234(9) -0.0001(7) 0.0041(7) -0.0010(7)
C8 0.0259(9) 0.0237(9) 0.0247(9) -0.0029(7) 0.0095(7) -0.0007(7)
C9 0.0245(9) 0.0197(9) 0.0291(9) -0.0025(7) 0.0078(7) -0.0007(7)
C10 0.0182(8) 0.0229(9) 0.0252(9) 0.0014(7) 0.0051(7) -0.0021(7)
C11 0.0225(9) 0.0266(10) 0.0246(9) -0.0019(7) 0.0092(7) -0.0015(7)
C12 0.0212(9) 0.0220(9) 0.0254(9) -0.0013(7) 0.0080(7) 0.0017(7)
C13 0.0222(9) 0.0243(9) 0.0283(10) -0.0002(8) 0.0069(7) -0.0008(7)

loop_
_atom_type_symbol
_atom_type_description
_atom_type_scat_dispersion_real
_atom_type_scat_dispersion_imag
_atom_type_scat_source
C C 0.0033 0.0016 'International Tables Vol C Tables 4.2.6.8 and 6.1.1.4'
H H 0.0000 0.0000 'International Tables Vol C Tables 4.2.6.8 and 6.1.1.4'
N N 0.0061 0.0033 'International Tables Vol C Tables 4.2.6.8 and 6.1.1.4'
O O 0.0106 0.0060 'International Tables Vol C Tables 4.2.6.8 and 6.1.1.4'

loop_
_geom_angle_atom_site_label_1
_geom_angle_atom_site_label_2
_geom_angle_atom_site_label_3
_geom_angle
_geom_angle_site_symmetry_1
_geom_angle_site_symmetry_3
_geom_angle_publ_flag
C1 O1 C4 109.97(14) . . ?
O2 C1 O1 121.57(17) . . ?
O2 C1 C2 128.76(17) . . ?
O1 C1 C2 109.67(15) . . ?
C1 C2 C5 116.93(15) . . ?
C1 C2 C3 106.49(15) . . ?
C5 C2 C3 125.22(16) . . ?
C1 C2 C6 116.81(15) . . ?
C5 C2 C6 59.36(11) . . ?
C3 C2 C6 126.13(15) . . ?
C2 C3 C4 101.76(15) . . ?
C2 C3 H3A 111.4 . . ?
C4 C3 H3A 111.4 . . ?
C2 C3 H3B 111.4 . . ?
C4 C3 H3B 111.4 . . ?
H3A C3 H3B 109.3 . . ?
O1 C4 C3 106.32(14) . . ?
O1 C4 H4A 110.5 . . ?
C3 C4 H4A 110.5 . . ?
O1 C4 H4B 110.5 . . ?
C3 C4 H4B 110.5 . . ?
H4A C4 H4B 108.7 . . ?
C6 C5 C2 61.14(12) . . ?
C6 C5 H5A 117.7 . . ?
C2 C5 H5A 117.7 . . ?
C6 C5 H5B 117.7 . . ?
C2 C5 H5B 117.7 . . ?
H5A C5 H5B 114.8 . . ?
C7 C6 C5 122.80(16) . . ?
C7 C6 C2 120.22(15) . . ?
C5 C6 C2 59.50(11) . . ?
C7 C6 H6 114.5 . . ?
C5 C6 H6 114.5 . . ?
C2 C6 H6 114.5 . . ?
C8 C7 C12 118.25(17) . . ?
C8 C7 C6 122.11(16) . . ?
C12 C7 C6 119.63(16) . . ?
C9 C8 C7 121.17(17) . . ?
C9 C8 H8 119.4 . . ?
C7 C8 H8 119.4 . . ?
C8 C9 C10 119.55(17) . . ?
C8 C9 H9 120.2 . . ?
C10 C9 H9 120.2 . . ?
C11 C10 C9 120.25(17) . . ?
C11 C10 C13 120.41(17) . . ?
C9 C10 C13 119.34(17) . . ?
C12 C11 C10 119.61(17) . . ?
C12 C11 H11 120.2 . . ?
C10 C11 H11 120.2 . . ?
C11 C12 C7 121.16(17) . . ?
C11 C12 H12 119.4 . . ?
C7 C12 H12 119.4 . . ?
N1 C13 C10 179.9(2) . . ?

loop_
_geom_bond_atom_site_label_1
_geom_bond_atom_site_label_2
_geom_bond_distance
_geom_bond_site_symmetry_2
_geom_bond_publ_flag
O1 C1 1.359(2) . ?
O1 C4 1.459(2) . ?
O2 C1 1.207(2) . ?
N1 C13 1.153(2) . ?
C1 C2 1.488(2) . ?
C2 C5 1.510(2) . ?
C2 C3 1.515(2) . ?
C2 C6 1.535(2) . ?
C3 C4 1.531(3) . ?
C3 H3A 0.9900 . ?
C3 H3B 0.9900 . ?
C4 H4A 0.9900 . ?
C4 H4B 0.9900 . ?
C5 C6 1.508(2) . ?
C5 H5A 0.9900 . ?
C5 H5B 0.9900 . ?
C6 C7 1.488(2) . ?
C6 H6 1.0000 . ?
C7 C8 1.398(3) . ?
C7 C12 1.405(2) . ?
C8 C9 1.389(3) . ?
C8 H8 0.9500 . ?
C9 C10 1.397(3) . ?
C9 H9 0.9500 . ?
C10 C11 1.395(3) . ?
C10 C13 1.446(3) . ?
C11 C12 1.385(3) . ?
C11 H11 0.9500 . ?
C12 H12 0.9500 . ?

loop_
_geom_torsion_atom_site_label_1
_geom_torsion_atom_site_label_2
_geom_torsion_atom_site_label_3
_geom_torsion_atom_site_label_4
_geom_torsion
_geom_torsion_site_symmetry_1
_geom_torsion_site_symmetry_2
_geom_torsion_site_symmetry_3
_geom_torsion_site_symmetry_4
_geom_torsion_publ_flag
C4 O1 C1 O2 -173.45(17) . . . . ?
C4 O1 C1 C2 6.13(19) . . . . ?
O2 C1 C2 C5 43.8(3) . . . . ?
O1 C1 C2 C5 -135.78(16) . . . . ?
O2 C1 C2 C3 -170.67(18) . . . . ?
O1 C1 C2 C3 9.80(19) . . . . ?
O2 C1 C2 C6 -23.7(3) . . . . ?
O1 C1 C2 C6 156.79(14) . . . . ?
C1 C2 C3 C4 -20.30(18) . . . . ?
C5 C2 C3 C4 121.61(18) . . . . ?
C6 C2 C3 C4 -163.29(17) . . . . ?
C1 O1 C4 C3 -19.5(2) . . . . ?
C2 C3 C4 O1 23.89(19) . . . . ?
C1 C2 C5 C6 -106.69(17) . . . . ?
C3 C2 C5 C6 114.88(19) . . . . ?
C2 C5 C6 C7 -108.38(18) . . . . ?
C1 C2 C6 C7 -140.51(17) . . . . ?
C5 C2 C6 C7 112.61(19) . . . . ?
C3 C2 C6 C7 -0.8(3) . . . . ?
C1 C2 C6 C5 106.88(18) . . . . ?
C3 C2 C6 C5 -113.4(2) . . . . ?
C5 C6 C7 C8 24.4(3) . . . . ?
C2 C6 C7 C8 -46.7(2) . . . . ?
C5 C6 C7 C12 -156.80(16) . . . . ?
C2 C6 C7 C12 132.07(17) . . . . ?
C12 C7 C8 C9 -1.6(3) . . . . ?
C6 C7 C8 C9 177.27(16) . . . . ?
C7 C8 C9 C10 0.9(3) . . . . ?
C8 C9 C10 C11 0.5(3) . . . . ?
C8 C9 C10 C13 -179.26(16) . . . . ?
C9 C10 C11 C12 -1.2(3) . . . . ?
C13 C10 C11 C12 178.56(16) . . . . ?
C10 C11 C12 C7 0.5(3) . . . . ?
C8 C7 C12 C11 0.8(3) . . . . ?
C6 C7 C12 C11 -178.01(16) . . . . ?
